data_7244561
loop_
_publ_author_name
'Honda, Akinori'
'Hibi, Yukie'
'Matsumoto, Kazuma'
'Kawai, Masato'
'Miyamura, Kazuo'

_publ_section_title
;
 Alkyl substituent-dependent systematic change in cold crystallization of
 azo molecules
;
_journal_issue 12
_journal_name_full 'RSC Advances'
_journal_page_first 7229
_journal_page_last 7236
_journal_paper_doi 10.1039/D2RA00942K
_journal_volume 12
_journal_year 2022
_chemical_formula_sum 'C26 H32 N2 O'
_chemical_formula_weight 388.53
_space_group_crystal_system monoclinic
_space_group_IT_number 14
_space_group_name_Hall '-P 2yn'
_space_group_name_H-M_alt 'P 1 21/n 1'
_atom_sites_solution_hydrogens geom
_atom_sites_solution_primary direct
_atom_sites_solution_secondary difmap
_audit_update_record
;
2021-12-22 deposited with the CCDC.	2022-02-25 downloaded from the CCDC.
;
_cell_angle_alpha 90
_cell_angle_beta 105.4650(10)
_cell_angle_gamma 90
_cell_formula_units_Z 4
_cell_length_a 8.4288(6)
_cell_length_b 19.7044(13)
_cell_length_c 14.1559(10)
_cell_measurement_reflns_used 118
_cell_measurement_temperature 173.(2)
_cell_measurement_theta_max 27.9471
_cell_measurement_theta_min 4.2787
_cell_volume 2266.0(3)
_computing_cell_refinement 'APEX3 v2017.3-0 (Bruker AXS)'
_computing_data_collection 'Bruker XSCANS'
_computing_data_reduction 'SAINT V8.38A (Bruker AXS Inc., 2017)'
_computing_molecular_graphics 'Bruker SHELXTL'
_computing_publication_material 'Bruker SHELXTL'
_computing_structure_refinement 'SHELXL-2016/6 (Sheldrick, 2016)'
_computing_structure_solution 'SHELXT 2014/5 (Sheldrick, 2014)'
_diffrn_ambient_temperature 173.(2)
_diffrn_detector_area_resol_mean 8.3333
_diffrn_measured_fraction_theta_full 0.994
_diffrn_measured_fraction_theta_max 0.994
_diffrn_measurement_device_type 'Bruker P4'
_diffrn_measurement_method '\w scans'
_diffrn_radiation_type MoK\a
_diffrn_radiation_wavelength 0.71073
_diffrn_reflns_av_R_equivalents 0.0148
_diffrn_reflns_av_unetI/netI 0.0168
_diffrn_reflns_limit_h_max 10
_diffrn_reflns_limit_h_min -8
_diffrn_reflns_limit_k_max 24
_diffrn_reflns_limit_k_min -16
_diffrn_reflns_limit_l_max 17
_diffrn_reflns_limit_l_min -17
_diffrn_reflns_number 11769
_diffrn_reflns_theta_full 26.48
_diffrn_reflns_theta_max 26.48
_diffrn_reflns_theta_min 2.07
_diffrn_source 'fine-focus sealed tube'
_exptl_absorpt_coefficient_mu 0.069
_exptl_absorpt_correction_T_max 0.99
_exptl_absorpt_correction_T_min 0.92
_exptl_absorpt_correction_type multi-scan
_exptl_absorpt_process_details XPREP;BrukerAXS2014
_exptl_crystal_density_diffrn 1.139
_exptl_crystal_density_method 'not measured'
_exptl_crystal_description block
_exptl_crystal_F_000 840
_exptl_crystal_size_max 0.462
_exptl_crystal_size_mid 0.353
_exptl_crystal_size_min 0.194
_refine_diff_density_max 0.290
_refine_diff_density_min -0.229
_refine_ls_extinction_method none
_refine_ls_goodness_of_fit_ref 1.096
_refine_ls_hydrogen_treatment constr
_refine_ls_matrix_type full
_refine_ls_number_parameters 265
_refine_ls_number_reflns 4667
_refine_ls_number_restraints 0
_refine_ls_restrained_S_all 1.096
_refine_ls_R_factor_all 0.0518
_refine_ls_R_factor_gt 0.0452
_refine_ls_shift/su_max 0.001
_refine_ls_shift/su_mean 0.000
_refine_ls_structure_factor_coef Fsqd
_refine_ls_weighting_details 'w=1/[\s^2^(Fo^2^)+(0.0643P)^2^+0.5531P] where P=(Fo^2^+2Fc^2^)/3'
_refine_ls_weighting_scheme calc
_refine_ls_wR_factor_gt 0.1274
_refine_ls_wR_factor_ref 0.1340
_reflns_number_gt 3973
_reflns_number_total 4667
_reflns_threshold_expression 'I > 2\s(I)'
_cod_data_source_file d2ra00942k2.cif
_cod_data_source_block SB8_20200122
_cod_depositor_comments
;
The following automatic conversions were performed:

data item '_exptl_absorpt_correction_type' value 'Multi-Scan' was
changed to 'multi-scan' in accordance with the
/home/data/users/saulius/crontab/automatic-downloads/rss-feeds/RSC/lib/dictionaries/cif_core.dic
dictionary named 'cif_core.dic' version 2.4.2 last updated on
2011-04-26.

Automatic conversion script
Id: cif_fix_values 7556 2019-12-06 15:28:31Z antanas 
;
_cod_database_code 7244561

loop_
_space_group_symop_operation_xyz
'x, y, z'
'-x+1/2, y+1/2, -z+1/2'
'-x, -y, -z'
'x-1/2, -y-1/2, z-1/2'

loop_
_atom_site_type_symbol
_atom_site_label
_atom_site_fract_x
_atom_site_fract_y
_atom_site_fract_z
_atom_site_U_iso_or_equiv
_atom_site_adp_type
_atom_site_calc_flag
_atom_site_refinement_flags_adp
_atom_site_refinement_flags_occupancy
_atom_site_refinement_flags_posn
_atom_site_occupancy
_atom_site_disorder_assembly
_atom_site_disorder_group
C C1 0.27548(15) 0.60574(6) 0.39251(9) 0.0325(3) Uani d . . . 1 . .
C C2 0.37768(17) 0.64822(7) 0.35863(10) 0.0385(3) Uani d . . . 1 . .
H H2 0.461214 0.629704 0.332635 0.046 Uiso calc U . R 1 . .
C C3 0.35880(16) 0.71865(6) 0.36240(10) 0.0370(3) Uani d . . . 1 . .
H H3 0.430513 0.747334 0.338915 0.044 Uiso calc U . R 1 . .
C C4 0.23891(15) 0.74743(6) 0.39929(8) 0.0304(3) Uani d . . . 1 . .
C C5 0.12864(14) 0.70456(6) 0.43322(8) 0.0293(3) Uani d . . . 1 . .
C C6 0.00085(15) 0.73056(7) 0.47113(9) 0.0359(3) Uani d . . . 1 . .
H H6 -0.013507 0.77824 0.474414 0.043 Uiso calc U . R 1 . .
C C7 -0.10194(17) 0.68763(7) 0.50301(11) 0.0433(3) Uani d . . . 1 . .
H H7 -0.186637 0.705888 0.528232 0.052 Uiso calc U . R 1 . .
C C8 -0.08341(17) 0.61679(7) 0.49882(11) 0.0441(3) Uani d . . . 1 . .
H H8 -0.155473 0.587519 0.521043 0.053 Uiso calc U . R 1 . .
C C9 0.03841(16) 0.59011(7) 0.46271(10) 0.0378(3) Uani d . . . 1 . .
H H9 0.050376 0.542262 0.460023 0.045 Uiso calc U . R 1 . .
C C10 0.14679(14) 0.63302(6) 0.42933(8) 0.0302(3) Uani d . . . 1 . .
C C11 0.41436(16) 0.50673(6) 0.35734(9) 0.0345(3) Uani d . . . 1 . .
H H11A 0.523652 0.524433 0.393399 0.041 Uiso calc U . R 1 . .
H H11B 0.395416 0.518377 0.287172 0.041 Uiso calc U . R 1 . .
C C12 0.40945(15) 0.43084(6) 0.36934(9) 0.0329(3) Uani d . . . 1 . .
H H12A 0.299124 0.413726 0.334085 0.04 Uiso calc U . R 1 . .
H H12B 0.428334 0.419701 0.439666 0.04 Uiso calc U . R 1 . .
C C13 0.53943(15) 0.39586(6) 0.32972(9) 0.0340(3) Uani d . . . 1 . .
H H13A 0.520811 0.407615 0.259612 0.041 Uiso calc U . R 1 . .
H H13B 0.649478 0.413112 0.365261 0.041 Uiso calc U . R 1 . .
C C14 0.53733(15) 0.31907(6) 0.34003(9) 0.0332(3) Uani d . . . 1 . .
H H14A 0.427 0.301881 0.304902 0.04 Uiso calc U . R 1 . .
H H14B 0.556677 0.307337 0.410192 0.04 Uiso calc U . R 1 . .
C C15 0.66640(16) 0.28387(7) 0.29984(9) 0.0363(3) Uani d . . . 1 . .
H H15A 0.645355 0.294803 0.229313 0.044 Uiso calc U . R 1 . .
H H15B 0.776374 0.301971 0.333831 0.044 Uiso calc U . R 1 . .
C C16 0.66805(16) 0.20728(7) 0.31196(9) 0.0353(3) Uani d . . . 1 . .
H H16A 0.560369 0.188885 0.274433 0.042 Uiso calc U . R 1 . .
H H16B 0.681925 0.196379 0.381965 0.042 Uiso calc U . R 1 . .
C C17 0.80391(17) 0.17242(7) 0.27762(11) 0.0424(3) Uani d . . . 1 . .
H H17A 0.912058 0.188985 0.317328 0.051 Uiso calc U . R 1 . .
H H17B 0.793339 0.184854 0.208454 0.051 Uiso calc U . R 1 . .
C C18 0.7983(2) 0.09543(7) 0.28603(11) 0.0496(4) Uani d . . . 1 . .
H H18A 0.800815 0.082928 0.353421 0.074 Uiso calc U . R 1 . .
H H18B 0.893555 0.075582 0.268932 0.074 Uiso calc U . R 1 . .
H H18C 0.696755 0.078255 0.241129 0.074 Uiso calc U . R 1 . .
C C19 0.30731(14) 0.92495(6) 0.38970(9) 0.0305(3) Uani d . . . 1 . .
C C20 0.19490(15) 0.95474(7) 0.43406(9) 0.0353(3) Uani d . . . 1 . .
H H20 0.119849 0.927046 0.456231 0.042 Uiso calc U . R 1 . .
C C21 0.19252(15) 1.02415(7) 0.44575(10) 0.0375(3) Uani d . . . 1 . .
H H21 0.115746 1.043792 0.476163 0.045 Uiso calc U . R 1 . .
C C22 0.30121(15) 1.06606(6) 0.41359(10) 0.0360(3) Uani d . . . 1 . .
C C23 0.29985(18) 1.14196(7) 0.42734(12) 0.0469(3) Uani d . . . 1 . .
H H23A 0.390833 1.155001 0.483454 0.07 Uiso calc U . R 1 . .
H H23B 0.195155 1.155641 0.439357 0.07 Uiso calc U . R 1 . .
H H23C 0.312661 1.164536 0.368126 0.07 Uiso calc U . R 1 . .
C C24 0.41121(15) 1.03564(6) 0.36892(10) 0.0367(3) Uani d . . . 1 . .
H H24 0.485279 1.06364 0.346349 0.044 Uiso calc U . R 1 . .
C C25 0.41711(15) 0.96559(6) 0.35592(9) 0.0334(3) Uani d . . . 1 . .
C C26 0.53936(18) 0.93571(7) 0.30631(11) 0.0450(3) Uani d . . . 1 . .
H H26A 0.534935 0.961026 0.246072 0.067 Uiso calc U . R 1 . .
H H26B 0.511848 0.888029 0.290164 0.067 Uiso calc U . R 1 . .
H H26C 0.650502 0.938713 0.350545 0.067 Uiso calc U . R 1 . .
N N1 0.21998(12) 0.81846(5) 0.40890(7) 0.0319(2) Uani d . . . 1 . .
N N2 0.31918(13) 0.85375(5) 0.37728(8) 0.0334(2) Uani d . . . 1 . .
O O1 0.28825(11) 0.53673(4) 0.39524(7) 0.0372(2) Uani d . . . 1 . .

loop_
_atom_site_aniso_label
_atom_site_aniso_U_11
_atom_site_aniso_U_22
_atom_site_aniso_U_33
_atom_site_aniso_U_12
_atom_site_aniso_U_13
_atom_site_aniso_U_23
C1 0.0385(6) 0.0297(6) 0.0319(6) 0.0012(5) 0.0137(5) 0.0023(5)
C2 0.0447(7) 0.0345(7) 0.0447(7) 0.0026(5) 0.0268(6) 0.0012(5)
C3 0.0433(7) 0.0337(7) 0.0408(7) -0.0025(5) 0.0230(6) 0.0030(5)
C4 0.0344(6) 0.0300(6) 0.0274(6) 0.0008(5) 0.0094(5) 0.0019(4)
C5 0.0301(6) 0.0335(6) 0.0239(5) 0.0002(5) 0.0067(4) 0.0016(4)
C6 0.0347(6) 0.0364(7) 0.0380(7) 0.0030(5) 0.0123(5) 0.0001(5)
C7 0.0370(7) 0.0480(8) 0.0512(8) 0.0031(6) 0.0231(6) 0.0010(6)
C8 0.0391(7) 0.0451(8) 0.0551(8) -0.0038(6) 0.0246(6) 0.0053(6)
C9 0.0396(7) 0.0343(6) 0.0427(7) -0.0019(5) 0.0167(6) 0.0042(5)
C10 0.0313(6) 0.0339(6) 0.0264(6) 0.0006(5) 0.0093(5) 0.0031(4)
C11 0.0375(6) 0.0333(6) 0.0372(6) 0.0021(5) 0.0178(5) -0.0004(5)
C12 0.0364(6) 0.0316(6) 0.0326(6) 0.0016(5) 0.0123(5) 0.0009(5)
C13 0.0348(6) 0.0351(7) 0.0330(6) 0.0032(5) 0.0106(5) 0.0004(5)
C14 0.0345(6) 0.0341(6) 0.0310(6) 0.0037(5) 0.0087(5) -0.0001(5)
C15 0.0377(7) 0.0382(7) 0.0344(6) 0.0038(5) 0.0120(5) -0.0019(5)
C16 0.0360(6) 0.0388(7) 0.0325(6) 0.0066(5) 0.0116(5) -0.0003(5)
C17 0.0434(7) 0.0438(8) 0.0452(8) 0.0095(6) 0.0208(6) 0.0034(6)
C18 0.0574(9) 0.0469(8) 0.0534(8) 0.0182(7) 0.0302(7) 0.0089(7)
C19 0.0305(6) 0.0307(6) 0.0302(6) 0.0000(4) 0.0077(5) -0.0021(5)
C20 0.0330(6) 0.0378(7) 0.0374(7) -0.0022(5) 0.0135(5) -0.0030(5)
C21 0.0320(6) 0.0400(7) 0.0429(7) 0.0040(5) 0.0140(5) -0.0065(5)
C22 0.0323(6) 0.0331(6) 0.0408(7) 0.0023(5) 0.0068(5) -0.0035(5)
C23 0.0448(8) 0.0349(7) 0.0615(9) 0.0043(6) 0.0148(7) -0.0050(6)
C24 0.0332(6) 0.0335(7) 0.0452(7) -0.0016(5) 0.0134(5) 0.0004(5)
C25 0.0309(6) 0.0336(6) 0.0372(6) -0.0002(5) 0.0120(5) -0.0017(5)
C26 0.0450(7) 0.0382(7) 0.0609(9) -0.0029(6) 0.0300(7) -0.0050(6)
N1 0.0345(5) 0.0312(5) 0.0311(5) -0.0005(4) 0.0108(4) 0.0012(4)
N2 0.0349(5) 0.0310(5) 0.0363(6) -0.0014(4) 0.0128(4) -0.0010(4)
O1 0.0438(5) 0.0278(4) 0.0476(5) 0.0022(4) 0.0255(4) 0.0029(4)

loop_
_atom_type_symbol
_atom_type_description
_atom_type_scat_dispersion_real
_atom_type_scat_dispersion_imag
_atom_type_scat_source
C C 0.0033 0.0016 'International Tables Vol C Tables 4.2.6.8 and 6.1.1.4'
H H 0.0000 0.0000 'International Tables Vol C Tables 4.2.6.8 and 6.1.1.4'
N N 0.0061 0.0033 'International Tables Vol C Tables 4.2.6.8 and 6.1.1.4'
O O 0.0106 0.0060 'International Tables Vol C Tables 4.2.6.8 and 6.1.1.4'

loop_
_geom_angle_atom_site_label_1
_geom_angle_atom_site_label_2
_geom_angle_atom_site_label_3
_geom_angle_site_symmetry_1
_geom_angle_site_symmetry_3
_geom_angle
_geom_angle_publ_flag
O1 C1 C2 . . 124.36(11) ?
O1 C1 C10 . . 115.27(10) ?
C2 C1 C10 . . 120.36(11) ?
C1 C2 C3 . . 120.13(11) ?
C1 C2 H2 . . 119.9 ?
C3 C2 H2 . . 119.9 ?
C4 C3 C2 . . 121.68(11) ?
C4 C3 H3 . . 119.2 ?
C2 C3 H3 . . 119.2 ?
C3 C4 N1 . . 123.71(11) ?
C3 C4 C5 . . 119.49(11) ?
N1 C4 C5 . . 116.77(10) ?
C10 C5 C6 . . 118.21(11) ?
C10 C5 C4 . . 119.12(10) ?
C6 C5 C4 . . 122.67(11) ?
C7 C6 C5 . . 120.74(12) ?
C7 C6 H6 . . 119.6 ?
C5 C6 H6 . . 119.6 ?
C6 C7 C8 . . 120.74(12) ?
C6 C7 H7 . . 119.6 ?
C8 C7 H7 . . 119.6 ?
C9 C8 C7 . . 119.97(12) ?
C9 C8 H8 . . 120.0 ?
C7 C8 H8 . . 120.0 ?
C8 C9 C10 . . 120.71(12) ?
C8 C9 H9 . . 119.6 ?
C10 C9 H9 . . 119.6 ?
C9 C10 C5 . . 119.61(11) ?
C9 C10 C1 . . 121.18(11) ?
C5 C10 C1 . . 119.20(10) ?
O1 C11 C12 . . 108.69(9) ?
O1 C11 H11A . . 110.0 ?
C12 C11 H11A . . 110.0 ?
O1 C11 H11B . . 110.0 ?
C12 C11 H11B . . 110.0 ?
H11A C11 H11B . . 108.3 ?
C11 C12 C13 . . 111.32(10) ?
C11 C12 H12A . . 109.4 ?
C13 C12 H12A . . 109.4 ?
C11 C12 H12B . . 109.4 ?
C13 C12 H12B . . 109.4 ?
H12A C12 H12B . . 108.0 ?
C14 C13 C12 . . 112.78(10) ?
C14 C13 H13A . . 109.0 ?
C12 C13 H13A . . 109.0 ?
C14 C13 H13B . . 109.0 ?
C12 C13 H13B . . 109.0 ?
H13A C13 H13B . . 107.8 ?
C13 C14 C15 . . 112.93(10) ?
C13 C14 H14A . . 109.0 ?
C15 C14 H14A . . 109.0 ?
C13 C14 H14B . . 109.0 ?
C15 C14 H14B . . 109.0 ?
H14A C14 H14B . . 107.8 ?
C16 C15 C14 . . 113.35(10) ?
C16 C15 H15A . . 108.9 ?
C14 C15 H15A . . 108.9 ?
C16 C15 H15B . . 108.9 ?
C14 C15 H15B . . 108.9 ?
H15A C15 H15B . . 107.7 ?
C15 C16 C17 . . 113.41(11) ?
C15 C16 H16A . . 108.9 ?
C17 C16 H16A . . 108.9 ?
C15 C16 H16B . . 108.9 ?
C17 C16 H16B . . 108.9 ?
H16A C16 H16B . . 107.7 ?
C16 C17 C18 . . 112.49(11) ?
C16 C17 H17A . . 109.1 ?
C18 C17 H17A . . 109.1 ?
C16 C17 H17B . . 109.1 ?
C18 C17 H17B . . 109.1 ?
H17A C17 H17B . . 107.8 ?
C17 C18 H18A . . 109.5 ?
C17 C18 H18B . . 109.5 ?
H18A C18 H18B . . 109.5 ?
C17 C18 H18C . . 109.5 ?
H18A C18 H18C . . 109.5 ?
H18B C18 H18C . . 109.5 ?
C20 C19 C25 . . 120.13(11) ?
C20 C19 N2 . . 123.29(11) ?
C25 C19 N2 . . 116.58(10) ?
C21 C20 C19 . . 120.26(12) ?
C21 C20 H20 . . 119.9 ?
C19 C20 H20 . . 119.9 ?
C20 C21 C22 . . 121.04(11) ?
C20 C21 H21 . . 119.5 ?
C22 C21 H21 . . 119.5 ?
C24 C22 C21 . . 117.94(11) ?
C24 C22 C23 . . 121.01(12) ?
C21 C22 C23 . . 121.05(12) ?
C22 C23 H23A . . 109.5 ?
C22 C23 H23B . . 109.5 ?
H23A C23 H23B . . 109.5 ?
C22 C23 H23C . . 109.5 ?
H23A C23 H23C . . 109.5 ?
H23B C23 H23C . . 109.5 ?
C22 C24 C25 . . 122.56(12) ?
C22 C24 H24 . . 118.7 ?
C25 C24 H24 . . 118.7 ?
C24 C25 C19 . . 118.07(11) ?
C24 C25 C26 . . 119.93(11) ?
C19 C25 C26 . . 122.00(11) ?
C25 C26 H26A . . 109.5 ?
C25 C26 H26B . . 109.5 ?
H26A C26 H26B . . 109.5 ?
C25 C26 H26C . . 109.5 ?
H26A C26 H26C . . 109.5 ?
H26B C26 H26C . . 109.5 ?
N2 N1 C4 . . 114.12(10) ?
N1 N2 C19 . . 115.24(10) ?
C1 O1 C11 . . 117.36(9) ?

loop_
_geom_bond_atom_site_label_1
_geom_bond_atom_site_label_2
_geom_bond_site_symmetry_2
_geom_bond_distance
_geom_bond_publ_flag
C1 O1 . 1.3638(14) ?
C1 C2 . 1.3758(17) ?
C1 C10 . 1.4279(16) ?
C2 C3 . 1.3995(18) ?
C2 H2 . 0.95 ?
C3 C4 . 1.3773(17) ?
C3 H3 . 0.95 ?
C4 N1 . 1.4192(15) ?
C4 C5 . 1.4306(16) ?
C5 C10 . 1.4205(17) ?
C5 C6 . 1.4209(16) ?
C6 C7 . 1.3705(18) ?
C6 H6 . 0.95 ?
C7 C8 . 1.408(2) ?
C7 H7 . 0.95 ?
C8 C9 . 1.3681(18) ?
C8 H8 . 0.95 ?
C9 C10 . 1.4153(17) ?
C9 H9 . 0.95 ?
C11 O1 . 1.4392(14) ?
C11 C12 . 1.5068(16) ?
C11 H11A . 0.99 ?
C11 H11B . 0.99 ?
C12 C13 . 1.5224(16) ?
C12 H12A . 0.99 ?
C12 H12B . 0.99 ?
C13 C14 . 1.5208(17) ?
C13 H13A . 0.99 ?
C13 H13B . 0.99 ?
C14 C15 . 1.5226(16) ?
C14 H14A . 0.99 ?
C14 H14B . 0.99 ?
C15 C16 . 1.5186(17) ?
C15 H15A . 0.99 ?
C15 H15B . 0.99 ?
C16 C17 . 1.5219(17) ?
C16 H16A . 0.99 ?
C16 H16B . 0.99 ?
C17 C18 . 1.5235(19) ?
C17 H17A . 0.99 ?
C17 H17B . 0.99 ?
C18 H18A . 0.98 ?
C18 H18B . 0.98 ?
C18 H18C . 0.98 ?
C19 C20 . 1.3978(16) ?
C19 C25 . 1.4008(17) ?
C19 N2 . 1.4208(15) ?
C20 C21 . 1.3784(18) ?
C20 H20 . 0.95 ?
C21 C22 . 1.3967(18) ?
C21 H21 . 0.95 ?
C22 C24 . 1.3898(17) ?
C22 C23 . 1.5086(17) ?
C23 H23A . 0.98 ?
C23 H23B . 0.98 ?
C23 H23C . 0.98 ?
C24 C25 . 1.3952(17) ?
C24 H24 . 0.95 ?
C25 C26 . 1.5124(17) ?
C26 H26A . 0.98 ?
C26 H26B . 0.98 ?
C26 H26C . 0.98 ?
N1 N2 . 1.2580(14) ?

loop_
_geom_torsion_atom_site_label_1
_geom_torsion_atom_site_label_2
_geom_torsion_atom_site_label_3
_geom_torsion_atom_site_label_4
_geom_torsion_site_symmetry_1
_geom_torsion_site_symmetry_2
_geom_torsion_site_symmetry_3
_geom_torsion_site_symmetry_4
_geom_torsion
_geom_torsion_publ_flag
O1 C1 C2 C3 . . . . -177.45(11) ?
C10 C1 C2 C3 . . . . 1.7(2) ?
C1 C2 C3 C4 . . . . -0.2(2) ?
C2 C3 C4 N1 . . . . 176.90(11) ?
C2 C3 C4 C5 . . . . -1.08(19) ?
C3 C4 C5 C10 . . . . 0.86(17) ?
N1 C4 C5 C10 . . . . -177.26(10) ?
C3 C4 C5 C6 . . . . -179.26(12) ?
N1 C4 C5 C6 . . . . 2.63(16) ?
C10 C5 C6 C7 . . . . -0.01(18) ?
C4 C5 C6 C7 . . . . -179.89(12) ?
C5 C6 C7 C8 . . . . -0.1(2) ?
C6 C7 C8 C9 . . . . 0.1(2) ?
C7 C8 C9 C10 . . . . 0.0(2) ?
C8 C9 C10 C5 . . . . -0.11(19) ?
C8 C9 C10 C1 . . . . 179.31(13) ?
C6 C5 C10 C9 . . . . 0.10(17) ?
C4 C5 C10 C9 . . . . 179.99(11) ?
C6 C5 C10 C1 . . . . -179.33(11) ?
C4 C5 C10 C1 . . . . 0.56(16) ?
O1 C1 C10 C9 . . . . -2.07(17) ?
C2 C1 C10 C9 . . . . 178.75(12) ?
O1 C1 C10 C5 . . . . 177.36(10) ?
C2 C1 C10 C5 . . . . -1.83(18) ?
O1 C11 C12 C13 . . . . 179.52(10) ?
C11 C12 C13 C14 . . . . -179.63(10) ?
C12 C13 C14 C15 . . . . 179.60(10) ?
C13 C14 C15 C16 . . . . 178.63(10) ?
C14 C15 C16 C17 . . . . -176.41(10) ?
C15 C16 C17 C18 . . . . -177.33(11) ?
C25 C19 C20 C21 . . . . -0.68(18) ?
N2 C19 C20 C21 . . . . 178.52(11) ?
C19 C20 C21 C22 . . . . 0.2(2) ?
C20 C21 C22 C24 . . . . 0.36(19) ?
C20 C21 C22 C23 . . . . -179.35(12) ?
C21 C22 C24 C25 . . . . -0.40(19) ?
C23 C22 C24 C25 . . . . 179.31(12) ?
C22 C24 C25 C19 . . . . -0.09(19) ?
C22 C24 C25 C26 . . . . 179.74(12) ?
C20 C19 C25 C24 . . . . 0.63(18) ?
N2 C19 C25 C24 . . . . -178.62(11) ?
C20 C19 C25 C26 . . . . -179.20(12) ?
N2 C19 C25 C26 . . . . 1.55(18) ?
C3 C4 N1 N2 . . . . 2.47(17) ?
C5 C4 N1 N2 . . . . -179.50(10) ?
C4 N1 N2 C19 . . . . -177.53(9) ?
C20 C19 N2 N1 . . . . 0.28(17) ?
C25 C19 N2 N1 . . . . 179.50(10) ?
C2 C1 O1 C11 . . . . -1.90(18) ?
C10 C1 O1 C11 . . . . 178.95(10) ?
C12 C11 O1 C1 . . . . 178.76(10) ?
